data_7018104
loop_
_publ_author_name
'Aschenbach, Lara K.'
'Knight, Fergus R.'
'Randall, Rebecca A. M.'
'Cordes, David B.'
'Baggott, Alex'
'B\"uhl, Michael'
'Slawin, Alexandra M. Z.'
'Woollins, J. Derek'

_publ_section_title
;
 Onset of three-centre, four-electron bonding in peri-substituted
 acenaphthenes: A structural and computational investigation.
;
_journal_issue 11
_journal_name_full 'Dalton transactions (Cambridge, England : 2003)'
_journal_page_first 3141
_journal_page_last 3153
_journal_paper_doi 10.1039/c1dt11697e
_journal_volume 41
_journal_year 2012
_chemical_formula_moiety 'C24 H18 Se2'
_chemical_formula_sum 'C24 H18 Se2'
_chemical_formula_weight 464.33
_space_group_IT_number 29
_symmetry_cell_setting orthorhombic
_symmetry_Int_Tables_number 29
_symmetry_space_group_name_Hall 'P 2c -2ac'
_symmetry_space_group_name_H-M 'P c a 21'
_atom_sites_solution_hydrogens geom
_atom_sites_solution_primary direct
_atom_sites_solution_secondary difmap
_cell_angle_alpha 90.0000
_cell_angle_beta 90.0000
_cell_angle_gamma 90.0000
_cell_formula_units_Z 4
_cell_length_a 22.1470(15)
_cell_length_b 5.221(4)
_cell_length_c 15.829(7)
_cell_measurement_reflns_used 5762
_cell_measurement_temperature 93
_cell_measurement_theta_max 25.35
_cell_measurement_theta_min 3.16
_cell_volume 1830.3(16)
_computing_cell_refinement 'CrystalClear-SM Expert 2.0 rc13'
_computing_data_collection 'CrystalClear-SM Expert 2.0 rc13 (Rigaku, 2009)'
_computing_data_reduction 'CrystalClear-SM Expert 2.0 rc13'
_computing_molecular_graphics 'CrystalStructure 4.0'
_computing_publication_material 'CrystalStructure 4.0 (Rigaku, 2010)'
_computing_structure_refinement 'SHELXL97 (Sheldrick, 2008)'
_computing_structure_solution SIR97
_diffrn_ambient_temperature 93
_diffrn_detector_area_resol_mean 14.629
_diffrn_measured_fraction_theta_full 0.994
_diffrn_measured_fraction_theta_max 0.994
_diffrn_measurement_device_type 'Rigaku Mercury70'
_diffrn_measurement_method \w
_diffrn_radiation_type 'Mo K\a'
_diffrn_radiation_wavelength 0.71075
_diffrn_reflns_av_R_equivalents 0.0591
_diffrn_reflns_limit_h_max 26
_diffrn_reflns_limit_h_min -17
_diffrn_reflns_limit_k_max 6
_diffrn_reflns_limit_k_min -6
_diffrn_reflns_limit_l_max 17
_diffrn_reflns_limit_l_min -18
_diffrn_reflns_number 10530
_diffrn_reflns_theta_full 25.35
_diffrn_reflns_theta_max 25.35
_diffrn_standards_number 0
_exptl_absorpt_coefficient_mu 4.045
_exptl_absorpt_correction_T_max 0.960
_exptl_absorpt_correction_T_min 0.656
_exptl_absorpt_correction_type multi-scan
_exptl_absorpt_process_details 'REQAB (Rigaku, 1998)'
_exptl_crystal_colour colorless
_exptl_crystal_density_diffrn 1.685
_exptl_crystal_density_method 'not measured'
_exptl_crystal_description platelet
_exptl_crystal_F_000 920.00
_exptl_crystal_size_max 0.200
_exptl_crystal_size_mid 0.100
_exptl_crystal_size_min 0.010
_refine_diff_density_max 0.590
_refine_diff_density_min -0.670
_refine_ls_abs_structure_details 'Flack, H. D. (1983), Acta Cryst. A39, 876-881. 1464 Friedel Pairs'
_refine_ls_abs_structure_Flack 0.011(18)
_refine_ls_extinction_method none
_refine_ls_goodness_of_fit_ref 0.765
_refine_ls_hydrogen_treatment constr
_refine_ls_number_parameters 235
_refine_ls_number_reflns 3200
_refine_ls_number_restraints 1
_refine_ls_R_factor_gt 0.0406
_refine_ls_shift/su_max 0.002
_refine_ls_structure_factor_coef Fsqd
_refine_ls_weighting_details 'w = 1/[\s^2^(Fo^2^)+(0.0508P)^2^+5.9943P] where P=(Fo^2^+2Fc^2^)/3'
_refine_ls_weighting_scheme calc
_refine_ls_wR_factor_ref 0.0943
_reflns_number_gt 2771
_reflns_number_total 3200
_reflns_threshold_expression F^2^>2.0\s(F^2^)
_cod_data_source_file c1dt11697e.txt
_cod_data_source_block LARA3n
_cod_original_cell_volume 1830.3(15)
_cod_database_code 7018104

loop_
_symmetry_equiv_pos_site_id
_symmetry_equiv_pos_as_xyz
1 +X,+Y,+Z
2 1/2-X,+Y,1/2+Z
3 1/2+X,-Y,+Z
4 -X,-Y,1/2+Z

loop_
_atom_site_label
_atom_site_type_symbol
_atom_site_fract_x
_atom_site_fract_y
_atom_site_fract_z
_atom_site_U_iso_or_equiv
_atom_site_adp_type
_atom_site_occupancy
_atom_site_symmetry_multiplicity
_atom_site_calc_flag
_atom_site_refinement_flags
Se(1) Se 0.34801(2) -0.29885(9) 0.70621(3) 0.01845(15) Uani 1.0 4 d .
Se(2) Se 0.49167(2) -0.31004(10) 0.71188(3) 0.01933(16) Uani 1.0 4 d .
C(1) C 0.3644(3) -0.0194(14) 0.6297(4) 0.0195(14) Uani 1.0 4 d .
C(2) C 0.3143(3) 0.1042(13) 0.5985(4) 0.0210(14) Uani 1.0 4 d .
C(3) C 0.3177(3) 0.3026(12) 0.5379(4) 0.0232(14) Uani 1.0 4 d .
C(4) C 0.3730(3) 0.3703(12) 0.5078(4) 0.0184(13) Uani 1.0 4 d .
C(5) C 0.4250(3) 0.2394(12) 0.5377(4) 0.0180(13) Uani 1.0 4 d .
C(6) C 0.4783(3) 0.3327(11) 0.4975(4) 0.0192(13) Uani 1.0 4 d .
C(7) C 0.5316(3) 0.2148(12) 0.5169(4) 0.0215(14) Uani 1.0 4 d .
C(8) C 0.5320(3) 0.0247(12) 0.5799(4) 0.0185(13) Uani 1.0 4 d .
C(9) C 0.4818(3) -0.0596(12) 0.6227(4) 0.0180(13) Uani 1.0 4 d .
C(10) C 0.4236(3) 0.0449(12) 0.6010(4) 0.0176(13) Uani 1.0 4 d .
C(11) C 0.3912(3) 0.5676(12) 0.4422(4) 0.0204(13) Uani 1.0 4 d .
C(12) C 0.4618(3) 0.5453(12) 0.4375(4) 0.0206(13) Uani 1.0 4 d .
C(13) C 0.3442(3) -0.1132(13) 0.8102(4) 0.0225(14) Uani 1.0 4 d .
C(14) C 0.3059(3) -0.2069(13) 0.8728(4) 0.0259(15) Uani 1.0 4 d .
C(15) C 0.3013(3) -0.0850(14) 0.9502(4) 0.0292(15) Uani 1.0 4 d .
C(16) C 0.3353(4) 0.1368(15) 0.9659(4) 0.0364(18) Uani 1.0 4 d .
C(17) C 0.3746(4) 0.2270(14) 0.9035(4) 0.0283(16) Uani 1.0 4 d .
C(18) C 0.3797(3) 0.1006(14) 0.8267(5) 0.0294(15) Uani 1.0 4 d .
C(19) C 0.5784(3) -0.2749(12) 0.7273(4) 0.0227(16) Uani 1.0 4 d .
C(20) C 0.6005(3) -0.0828(13) 0.7800(4) 0.0248(14) Uani 1.0 4 d .
C(21) C 0.6622(3) -0.0716(12) 0.7950(4) 0.0256(15) Uani 1.0 4 d .
C(22) C 0.7018(3) -0.2496(12) 0.7599(4) 0.0226(13) Uani 1.0 4 d .
C(23) C 0.6785(3) -0.4418(11) 0.7095(5) 0.0250(12) Uani 1.0 4 d .
C(24) C 0.6165(3) -0.4557(11) 0.6936(4) 0.0259(14) Uani 1.0 4 d .
H(2) H 0.2757 0.0538 0.6185 0.0252 Uiso 1.0 4 calc R
H(3) H 0.2822 0.3866 0.5187 0.0279 Uiso 1.0 4 calc R
H(7) H 0.5677 0.2603 0.4882 0.0258 Uiso 1.0 4 calc R
H(8) H 0.5697 -0.0507 0.5940 0.0222 Uiso 1.0 4 calc R
H(11A) H 0.3788 0.7418 0.4599 0.0245 Uiso 1.0 4 calc R
H(11B) H 0.3726 0.5287 0.3867 0.0245 Uiso 1.0 4 calc R
H(12A) H 0.4749 0.5032 0.3793 0.0247 Uiso 1.0 4 calc R
H(12B) H 0.4810 0.7080 0.4548 0.0247 Uiso 1.0 4 calc R
H(14) H 0.2827 -0.3564 0.8623 0.0311 Uiso 1.0 4 calc R
H(15) H 0.2751 -0.1511 0.9925 0.0350 Uiso 1.0 4 calc R
H(16) H 0.3317 0.2245 1.0182 0.0437 Uiso 1.0 4 calc R
H(17) H 0.3981 0.3761 0.9138 0.0340 Uiso 1.0 4 calc R
H(18) H 0.4074 0.1602 0.7853 0.0352 Uiso 1.0 4 calc R
H(20) H 0.5739 0.0378 0.8052 0.0298 Uiso 1.0 4 calc R
H(21) H 0.6778 0.0607 0.8299 0.0307 Uiso 1.0 4 calc R
H(22) H 0.7439 -0.2390 0.7704 0.0271 Uiso 1.0 4 calc R
H(23) H 0.7049 -0.5655 0.6855 0.0300 Uiso 1.0 4 calc R
H(24) H 0.6007 -0.5899 0.6597 0.0311 Uiso 1.0 4 calc R

loop_
_atom_site_aniso_label
_atom_site_aniso_U_11
_atom_site_aniso_U_22
_atom_site_aniso_U_33
_atom_site_aniso_U_12
_atom_site_aniso_U_13
_atom_site_aniso_U_23
Se(1) 0.0145(3) 0.0210(3) 0.0198(3) -0.0031(2) 0.0018(3) -0.0025(4)
Se(2) 0.0132(3) 0.0225(3) 0.0223(3) -0.0004(2) -0.0005(3) 0.0032(4)
C(1) 0.013(4) 0.028(4) 0.018(3) 0.001(3) 0.002(3) -0.003(3)
C(2) 0.014(3) 0.034(4) 0.015(3) 0.004(3) -0.002(3) -0.007(3)
C(3) 0.016(4) 0.035(4) 0.018(3) -0.000(3) -0.005(3) 0.004(3)
C(4) 0.020(4) 0.015(3) 0.021(3) 0.001(3) -0.006(3) -0.008(3)
C(5) 0.017(4) 0.020(3) 0.017(3) 0.001(3) -0.000(3) -0.002(3)
C(6) 0.019(4) 0.023(4) 0.015(3) -0.002(3) -0.001(3) -0.002(3)
C(7) 0.017(4) 0.025(4) 0.023(4) -0.007(3) 0.001(3) -0.005(3)
C(8) 0.015(4) 0.022(4) 0.018(3) -0.001(3) -0.002(3) 0.002(3)
C(9) 0.020(4) 0.014(3) 0.020(3) -0.003(3) -0.002(3) -0.003(3)
C(10) 0.018(4) 0.015(4) 0.020(3) 0.000(3) -0.003(3) -0.007(3)
C(11) 0.020(4) 0.023(4) 0.019(3) 0.003(3) -0.006(3) -0.001(3)
C(12) 0.022(4) 0.020(4) 0.020(3) -0.002(3) -0.000(3) 0.001(3)
C(13) 0.019(4) 0.021(4) 0.028(4) 0.005(3) -0.004(3) -0.001(3)
C(14) 0.020(4) 0.029(4) 0.029(4) 0.005(3) 0.003(3) 0.005(3)
C(15) 0.027(4) 0.039(4) 0.021(4) 0.009(4) 0.004(3) 0.001(3)
C(16) 0.038(5) 0.048(5) 0.023(4) 0.018(4) -0.008(3) -0.013(4)
C(17) 0.029(4) 0.024(4) 0.031(4) 0.000(4) -0.008(3) -0.011(3)
C(18) 0.021(4) 0.035(4) 0.032(4) 0.005(4) -0.006(3) -0.002(3)
C(19) 0.013(3) 0.025(4) 0.030(5) -0.000(3) -0.007(3) 0.006(3)
C(20) 0.021(4) 0.025(4) 0.029(4) 0.001(3) -0.002(3) 0.000(3)
C(21) 0.031(4) 0.018(4) 0.028(4) -0.005(3) -0.004(3) -0.003(3)
C(22) 0.008(3) 0.027(4) 0.033(4) -0.001(3) -0.001(3) 0.010(3)
C(23) 0.014(3) 0.038(4) 0.023(3) 0.004(3) 0.003(3) -0.002(4)
C(24) 0.028(4) 0.017(3) 0.033(4) 0.002(3) 0.000(3) -0.003(3)

loop_
_atom_type_symbol
_atom_type_description
_atom_type_scat_dispersion_real
_atom_type_scat_dispersion_imag
_atom_type_scat_source
C C 0.0033 0.0016
;
International Tables for Crystallography
(1992, Vol. C, Tables 4.2.6.8 and 6.1.1.4)
;
H H 0.0000 0.0000
;
International Tables for Crystallography
(1992, Vol. C, Table 6.1.1.4)
;
Se Se -0.0929 2.2259
;
International Tables for Crystallography
(1992, Vol. C, Tables 4.2.6.8 and 6.1.1.4)
;

loop_
_geom_angle_atom_site_label_1
_geom_angle_atom_site_label_2
_geom_angle_atom_site_label_3
_geom_angle
_geom_angle_publ_flag
C(1) Se(1) C(13) 99.5(3) yes
C(9) Se(2) C(19) 98.0(3) yes
Se(1) C(1) C(2) 115.4(5) yes
Se(1) C(1) C(10) 123.4(5) yes
C(2) C(1) C(10) 121.0(6) yes
C(1) C(2) C(3) 123.1(6) yes
C(2) C(3) C(4) 118.4(6) yes
C(3) C(4) C(5) 119.2(6) yes
C(3) C(4) C(11) 131.0(6) yes
C(5) C(4) C(11) 109.8(5) yes
C(4) C(5) C(6) 111.0(6) yes
C(4) C(5) C(10) 123.9(6) yes
C(6) C(5) C(10) 125.1(6) yes
C(5) C(6) C(7) 117.5(6) yes
C(5) C(6) C(12) 109.4(5) yes
C(7) C(6) C(12) 133.0(6) yes
C(6) C(7) C(8) 118.8(6) yes
C(7) C(8) C(9) 124.8(6) yes
Se(2) C(9) C(8) 119.0(5) yes
Se(2) C(9) C(10) 122.0(5) yes
C(8) C(9) C(10) 119.0(6) yes
C(1) C(10) C(5) 114.3(5) yes
C(1) C(10) C(9) 131.0(6) yes
C(5) C(10) C(9) 114.6(5) yes
C(4) C(11) C(12) 104.3(5) yes
C(6) C(12) C(11) 105.4(5) yes
Se(1) C(13) C(14) 117.5(5) yes
Se(1) C(13) C(18) 122.9(5) yes
C(14) C(13) C(18) 119.6(6) yes
C(13) C(14) C(15) 120.9(6) yes
C(14) C(15) C(16) 119.7(6) yes
C(15) C(16) C(17) 119.2(6) yes
C(16) C(17) C(18) 120.6(7) yes
C(13) C(18) C(17) 120.0(6) yes
Se(2) C(19) C(20) 119.3(5) yes
Se(2) C(19) C(24) 119.6(5) yes
C(20) C(19) C(24) 120.7(6) yes
C(19) C(20) C(21) 118.6(6) yes
C(20) C(21) C(22) 121.5(6) yes
C(21) C(22) C(23) 118.7(6) yes
C(22) C(23) C(24) 120.5(6) yes
C(19) C(24) C(23) 119.9(6) yes
C(1) C(2) H(2) 118.454 no
C(3) C(2) H(2) 118.455 no
C(2) C(3) H(3) 120.814 no
C(4) C(3) H(3) 120.817 no
C(6) C(7) H(7) 120.612 no
C(8) C(7) H(7) 120.617 no
C(7) C(8) H(8) 117.597 no
C(9) C(8) H(8) 117.606 no
C(4) C(11) H(11A) 110.900 no
C(4) C(11) H(11B) 110.903 no
C(12) C(11) H(11A) 110.896 no
C(12) C(11) H(11B) 110.889 no
H(11A) C(11) H(11B) 108.930 no
C(6) C(12) H(12A) 110.652 no
C(6) C(12) H(12B) 110.654 no
C(11) C(12) H(12A) 110.651 no
C(11) C(12) H(12B) 110.652 no
H(12A) C(12) H(12B) 108.771 no
C(13) C(14) H(14) 119.562 no
C(15) C(14) H(14) 119.559 no
C(14) C(15) H(15) 120.141 no
C(16) C(15) H(15) 120.134 no
C(15) C(16) H(16) 120.409 no
C(17) C(16) H(16) 120.414 no
C(16) C(17) H(17) 119.689 no
C(18) C(17) H(17) 119.705 no
C(13) C(18) H(18) 120.011 no
C(17) C(18) H(18) 120.005 no
C(19) C(20) H(20) 120.708 no
C(21) C(20) H(20) 120.707 no
C(20) C(21) H(21) 119.227 no
C(22) C(21) H(21) 119.225 no
C(21) C(22) H(22) 120.648 no
C(23) C(22) H(22) 120.648 no
C(22) C(23) H(23) 119.747 no
C(24) C(23) H(23) 119.746 no
C(19) C(24) H(24) 120.047 no
C(23) C(24) H(24) 120.044 no

loop_
_geom_bond_atom_site_label_1
_geom_bond_atom_site_label_2
_geom_bond_distance
_geom_bond_publ_flag
Se(1) C(1) 1.930(7) yes
Se(1) C(13) 1.912(7) yes
Se(2) C(9) 1.937(6) yes
Se(2) C(19) 1.944(6) yes
C(1) C(2) 1.375(9) yes
C(1) C(10) 1.427(8) yes
C(2) C(3) 1.413(9) yes
C(3) C(4) 1.361(9) yes
C(4) C(5) 1.421(9) yes
C(4) C(11) 1.517(9) yes
C(5) C(6) 1.425(9) yes
C(5) C(10) 1.427(9) yes
C(6) C(7) 1.367(9) yes
C(6) C(12) 1.506(9) yes
C(7) C(8) 1.408(8) yes
C(8) C(9) 1.373(8) yes
C(9) C(10) 1.443(8) yes
C(11) C(12) 1.569(8) yes
C(13) C(14) 1.393(9) yes
C(13) C(18) 1.390(10) yes
C(14) C(15) 1.383(9) yes
C(15) C(16) 1.405(10) yes
C(16) C(17) 1.397(10) yes
C(17) C(18) 1.389(10) yes
C(19) C(20) 1.394(9) yes
C(19) C(24) 1.374(9) yes
C(20) C(21) 1.389(9) yes
C(21) C(22) 1.393(9) yes
C(22) C(23) 1.382(9) yes
C(23) C(24) 1.399(8) yes
C(2) H(2) 0.950 no
C(3) H(3) 0.950 no
C(7) H(7) 0.950 no
C(8) H(8) 0.950 no
C(11) H(11A) 0.990 no
C(11) H(11B) 0.990 no
C(12) H(12A) 0.990 no
C(12) H(12B) 0.990 no
C(14) H(14) 0.950 no
C(15) H(15) 0.950 no
C(16) H(16) 0.950 no
C(17) H(17) 0.950 no
C(18) H(18) 0.950 no
C(20) H(20) 0.950 no
C(21) H(21) 0.950 no
C(22) H(22) 0.950 no
C(23) H(23) 0.950 no
C(24) H(24) 0.950 no

loop_
_geom_contact_atom_site_label_1
_geom_contact_atom_site_label_2
_geom_contact_distance
_geom_contact_publ_flag
_geom_contact_site_symmetry_2
Se(1) Se(2) 3.1834(7) no .
Se(1) C(9) 3.478(6) no .
Se(2) C(1) 3.455(6) no .
C(1) C(4) 2.811(9) no .
C(1) C(18) 3.198(9) no .
C(2) C(5) 2.727(9) no .
C(2) C(13) 3.600(9) no .
C(3) C(10) 2.882(9) no .
C(5) C(8) 2.704(9) no .
C(6) C(9) 2.850(9) no .
C(7) C(10) 2.878(9) no .
C(8) C(19) 2.990(8) no .
C(8) C(20) 3.556(8) no .
C(13) C(16) 2.795(10) no .
C(14) C(17) 2.772(10) no .
C(15) C(18) 2.789(9) no .
C(19) C(22) 2.785(8) no .
C(20) C(23) 2.783(9) no .
C(21) C(24) 2.761(9) no .
Se(1) C(3) 3.446(6) no 1_545
C(3) Se(1) 3.446(6) no 1_565
C(7) C(16) 3.565(10) no 4_654
C(7) C(17) 3.585(10) no 4_654
C(8) C(16) 3.551(9) no 4_654
C(14) C(17) 3.360(10) no 1_545
C(16) C(7) 3.565(10) no 4_655
C(16) C(8) 3.551(9) no 4_655
C(17) C(7) 3.585(10) no 4_655
C(17) C(14) 3.360(10) no 1_565
C(20) C(24) 3.566(9) no 1_565
C(21) C(23) 3.574(9) no 1_565
C(23) C(21) 3.574(9) no 1_545
C(24) C(20) 3.566(9) no 1_545
Se(1) H(2) 2.8076 no .
Se(1) H(14) 2.8788 no .
Se(1) H(18) 3.0077 no .
Se(2) H(8) 2.8817 no .
Se(2) H(18) 3.2953 no .
Se(2) H(20) 2.9660 no .
Se(2) H(24) 2.9413 no .
C(1) H(3) 3.3010 no .
C(1) H(18) 2.8027 no .
C(3) H(11A) 2.9361 no .
C(3) H(11B) 2.9330 no .
C(4) H(2) 3.2321 no .
C(4) H(12A) 3.1160 no .
C(4) H(12B) 3.0887 no .
C(5) H(3) 3.2697 no .
C(5) H(7) 3.2580 no .
C(5) H(11A) 3.0728 no .
C(5) H(11B) 3.0558 no .
C(5) H(12A) 3.0661 no .
C(5) H(12B) 3.0404 no .
C(6) H(8) 3.2308 no .
C(6) H(11A) 3.1249 no .
C(6) H(11B) 3.0980 no .
C(7) H(12A) 2.9302 no .
C(7) H(12B) 2.9746 no .
C(9) H(7) 3.3073 no .
C(9) H(18) 3.2649 no .
C(9) H(20) 3.5727 no .
C(10) H(2) 3.2872 no .
C(10) H(8) 3.2768 no .
C(10) H(18) 3.0011 no .
C(11) H(3) 2.8619 no .
C(12) H(7) 2.8928 no .
C(13) H(2) 3.5027 no .
C(13) H(15) 3.2715 no .
C(13) H(17) 3.2618 no .
C(14) H(16) 3.2703 no .
C(14) H(18) 3.2634 no .
C(15) H(17) 3.2747 no .
C(16) H(14) 3.2684 no .
C(16) H(18) 3.2759 no .
C(17) H(15) 3.2762 no .
C(18) H(14) 3.2605 no .
C(18) H(16) 3.2774 no .
C(19) H(8) 2.4205 no .
C(19) H(21) 3.2502 no .
C(19) H(23) 3.2541 no .
C(20) H(8) 3.0275 no .
C(20) H(22) 3.2837 no .
C(20) H(24) 3.2619 no .
C(21) H(23) 3.2477 no .
C(22) H(20) 3.2845 no .
C(22) H(24) 3.2687 no .
C(23) H(21) 3.2428 no .
C(24) H(8) 2.8343 no .
C(24) H(20) 3.2631 no .
C(24) H(22) 3.2750 no .
H(2) H(3) 2.3527 no .
H(3) H(11A) 2.9816 no .
H(3) H(11B) 2.9879 no .
H(7) H(8) 2.3323 no .
H(7) H(12A) 2.9685 no .
H(7) H(12B) 3.0710 no .
H(8) H(20) 3.3769 no .
H(8) H(24) 3.0791 no .
H(11A) H(12A) 2.7749 no .
H(11A) H(12B) 2.2717 no .
H(11B) H(12A) 2.2717 no .
H(11B) H(12B) 2.7937 no .
H(14) H(15) 2.3291 no .
H(15) H(16) 2.3626 no .
H(16) H(17) 2.3484 no .
H(17) H(18) 2.3349 no .
H(20) H(21) 2.3380 no .
H(21) H(22) 2.3408 no .
H(22) H(23) 2.3374 no .
H(23) H(24) 2.3457 no .
Se(1) H(18) 3.3582 no 1_545
Se(1) H(22) 3.4883 no 3_445
Se(1) H(23) 3.2651 no 3_445
Se(2) H(12A) 2.9307 no 4_655
Se(2) H(18) 3.5328 no 1_545
C(1) H(11A) 2.9809 no 1_545
C(2) H(11A) 3.2303 no 1_545
C(2) H(15) 2.9185 no 2_554
C(2) H(16) 3.5313 no 2_554
C(2) H(22) 3.2150 no 3_455
C(3) H(11A) 3.4548 no 1_545
C(3) H(15) 3.2175 no 2_554
C(3) H(15) 3.5885 no 2_564
C(3) H(16) 3.3477 no 2_554
C(4) H(11A) 3.3703 no 1_545
C(5) H(11A) 3.0521 no 1_545
C(5) H(12B) 3.3102 no 1_545
C(6) H(12B) 3.3313 no 1_545
C(6) H(17) 3.4016 no 4_664
C(7) H(12B) 3.0362 no 1_545
C(7) H(17) 3.1061 no 4_664
C(7) H(24) 2.9144 no 1_565
C(8) H(12B) 2.8160 no 1_545
C(8) H(16) 3.4296 no 4_654
C(8) H(24) 2.8209 no 1_565
C(9) H(11A) 3.5945 no 1_545
C(9) H(12B) 2.9208 no 1_545
C(10) H(11A) 2.9108 no 1_545
C(10) H(12B) 3.1723 no 1_545
C(11) H(20) 3.0889 no 4_664
C(11) H(21) 3.0427 no 4_664
C(12) H(17) 3.1538 no 4_664
C(12) H(20) 3.1213 no 4_664
C(13) H(7) 3.5115 no 4_655
C(13) H(17) 3.3498 no 1_545
C(13) H(22) 2.9514 no 3_455
C(14) H(7) 3.3534 no 4_655
C(14) H(17) 3.0541 no 1_545
C(14) H(21) 3.0149 no 3_455
C(14) H(22) 3.5887 no 3_445
C(14) H(22) 3.1512 no 3_455
C(15) H(2) 3.2452 no 2_555
C(15) H(3) 3.4931 no 2_545
C(15) H(3) 3.2643 no 2_555
C(15) H(7) 3.1012 no 4_655
C(15) H(17) 3.5836 no 1_545
C(15) H(21) 3.3335 no 3_455
C(15) H(22) 3.5450 no 3_455
C(16) H(2) 3.4746 no 2_555
C(16) H(3) 3.0289 no 2_555
C(16) H(7) 3.0052 no 4_655
C(16) H(8) 2.9557 no 4_655
C(16) H(14) 3.3244 no 1_565
C(17) H(7) 3.1462 no 4_655
C(17) H(7) 3.2546 no 4_665
C(17) H(8) 3.3844 no 4_655
C(17) H(12B) 3.3156 no 4_665
C(17) H(14) 3.0507 no 1_565
C(17) H(22) 3.5804 no 3_455
C(18) H(7) 3.3828 no 4_655
C(18) H(22) 3.2182 no 3_455
C(19) H(11B) 3.0507 no 4_655
C(19) H(12A) 2.9328 no 4_655
C(20) H(11A) 3.3887 no 4_665
C(20) H(11B) 2.9373 no 4_655
C(20) H(11B) 3.4026 no 4_665
C(20) H(12A) 3.1735 no 4_655
C(20) H(24) 3.2020 no 1_565
C(21) H(11A) 3.2563 no 4_665
C(21) H(11B) 2.8986 no 4_655
C(21) H(11B) 3.2767 no 4_665
C(21) H(23) 3.2985 no 1_565
C(21) H(24) 3.5728 no 1_565
C(22) H(2) 2.9550 no 3_555
C(22) H(11B) 2.9778 no 4_655
C(22) H(14) 3.1726 no 3_545
C(23) H(2) 3.2875 no 3_555
C(23) H(11B) 3.0588 no 4_655
C(23) H(14) 3.5037 no 3_545
C(23) H(16) 3.2416 no 4_654
C(23) H(21) 3.2218 no 1_545
C(24) H(11B) 3.0895 no 4_655
C(24) H(12A) 3.5762 no 4_655
C(24) H(16) 3.2381 no 4_654
C(24) H(20) 3.3172 no 1_545
C(24) H(21) 3.5882 no 1_545
H(2) C(15) 3.2452 no 2_554
H(2) C(16) 3.4746 no 2_554
H(2) C(22) 2.9550 no 3_455
H(2) C(23) 3.2875 no 3_455
H(2) H(15) 2.5284 no 2_554
H(2) H(16) 2.9955 no 2_554
H(2) H(22) 2.6854 no 3_455
H(2) H(23) 3.1755 no 3_445
H(2) H(23) 3.2737 no 3_455
H(3) C(15) 3.2643 no 2_554
H(3) C(15) 3.4931 no 2_564
H(3) C(16) 3.0289 no 2_554
H(3) H(14) 3.1615 no 2_564
H(3) H(15) 3.1091 no 2_554
H(3) H(15) 2.7584 no 2_564
H(3) H(16) 2.6603 no 2_554
H(3) H(23) 3.2812 no 3_455
H(7) C(13) 3.5115 no 4_654
H(7) C(14) 3.3534 no 4_654
H(7) C(15) 3.1012 no 4_654
H(7) C(16) 3.0052 no 4_654
H(7) C(17) 3.1462 no 4_654
H(7) C(17) 3.2546 no 4_664
H(7) C(18) 3.3828 no 4_654
H(7) H(12B) 3.5043 no 1_545
H(7) H(15) 3.5267 no 4_654
H(7) H(16) 3.4045 no 4_654
H(7) H(16) 3.5243 no 4_664
H(7) H(17) 2.3587 no 4_664
H(7) H(24) 2.9172 no 1_565
H(8) C(16) 2.9557 no 4_654
H(8) C(17) 3.3844 no 4_654
H(8) H(12B) 3.2086 no 1_545
H(8) H(16) 2.6512 no 4_654
H(8) H(17) 3.3952 no 4_654
H(8) H(24) 2.7090 no 1_565
H(11A) C(1) 2.9809 no 1_565
H(11A) C(2) 3.2303 no 1_565
H(11A) C(3) 3.4548 no 1_565
H(11A) C(4) 3.3703 no 1_565
H(11A) C(5) 3.0521 no 1_565
H(11A) C(9) 3.5945 no 1_565
H(11A) C(10) 2.9108 no 1_565
H(11A) C(20) 3.3887 no 4_664
H(11A) C(21) 3.2563 no 4_664
H(11A) H(15) 3.4941 no 2_564
H(11A) H(20) 2.9003 no 4_664
H(11A) H(21) 2.6208 no 4_664
H(11B) C(19) 3.0507 no 4_654
H(11B) C(20) 2.9373 no 4_654
H(11B) C(20) 3.4026 no 4_664
H(11B) C(21) 2.8986 no 4_654
H(11B) C(21) 3.2767 no 4_664
H(11B) C(22) 2.9778 no 4_654
H(11B) C(23) 3.0588 no 4_654
H(11B) C(24) 3.0895 no 4_654
H(11B) H(14) 3.5119 no 2_564
H(11B) H(20) 3.4377 no 4_654
H(11B) H(20) 2.8620 no 4_664
H(11B) H(21) 3.3951 no 4_654
H(11B) H(21) 2.5790 no 4_664
H(11B) H(22) 3.5124 no 4_654
H(12A) Se(2) 2.9307 no 4_654
H(12A) C(19) 2.9328 no 4_654
H(12A) C(20) 3.1735 no 4_654
H(12A) C(24) 3.5762 no 4_654
H(12A) H(17) 2.9352 no 4_664
H(12A) H(18) 3.4774 no 4_664
H(12A) H(20) 3.2434 no 4_654
H(12A) H(20) 2.8778 no 4_664
H(12B) C(5) 3.3102 no 1_565
H(12B) C(6) 3.3313 no 1_565
H(12B) C(7) 3.0362 no 1_565
H(12B) C(8) 2.8160 no 1_565
H(12B) C(9) 2.9208 no 1_565
H(12B) C(10) 3.1723 no 1_565
H(12B) C(17) 3.3156 no 4_664
H(12B) H(7) 3.5043 no 1_565
H(12B) H(8) 3.2086 no 1_565
H(12B) H(17) 2.7899 no 4_664
H(12B) H(20) 2.9744 no 4_664
H(14) C(16) 3.3244 no 1_545
H(14) C(17) 3.0507 no 1_545
H(14) C(22) 3.1726 no 3_445
H(14) C(23) 3.5037 no 3_445
H(14) H(3) 3.1615 no 2_545
H(14) H(11B) 3.5119 no 2_545
H(14) H(16) 3.4729 no 1_545
H(14) H(17) 3.0248 no 1_545
H(14) H(21) 2.8347 no 3_455
H(14) H(22) 2.7036 no 3_445
H(14) H(22) 3.5373 no 3_455
H(14) H(23) 3.3118 no 3_445
H(15) C(2) 2.9185 no 2_555
H(15) C(3) 3.5885 no 2_545
H(15) C(3) 3.2175 no 2_555
H(15) H(2) 2.5284 no 2_555
H(15) H(3) 2.7584 no 2_545
H(15) H(3) 3.1091 no 2_555
H(15) H(7) 3.5267 no 4_655
H(15) H(11A) 3.4941 no 2_545
H(15) H(16) 3.5160 no 1_545
H(15) H(21) 3.3896 no 3_455
H(15) H(23) 3.4227 no 4_645
H(16) C(2) 3.5313 no 2_555
H(16) C(3) 3.3477 no 2_555
H(16) C(8) 3.4296 no 4_655
H(16) C(23) 3.2416 no 4_655
H(16) C(24) 3.2381 no 4_655
H(16) H(2) 2.9955 no 2_555
H(16) H(3) 2.6603 no 2_555
H(16) H(7) 3.4045 no 4_655
H(16) H(7) 3.5243 no 4_665
H(16) H(8) 2.6512 no 4_655
H(16) H(14) 3.4729 no 1_565
H(16) H(15) 3.5160 no 1_565
H(16) H(23) 3.2912 no 4_655
H(16) H(24) 3.3005 no 4_655
H(17) C(6) 3.4016 no 4_665
H(17) C(7) 3.1061 no 4_665
H(17) C(12) 3.1538 no 4_665
H(17) C(13) 3.3498 no 1_565
H(17) C(14) 3.0541 no 1_565
H(17) C(15) 3.5836 no 1_565
H(17) H(7) 2.3587 no 4_665
H(17) H(8) 3.3952 no 4_655
H(17) H(12A) 2.9352 no 4_665
H(17) H(12B) 2.7899 no 4_665
H(17) H(14) 3.0248 no 1_565
H(18) Se(1) 3.3582 no 1_565
H(18) Se(2) 3.5328 no 1_565
H(18) H(12A) 3.4774 no 4_665
H(20) C(11) 3.0889 no 4_665
H(20) C(12) 3.1213 no 4_665
H(20) C(24) 3.3172 no 1_565
H(20) H(11A) 2.9003 no 4_665
H(20) H(11B) 3.4377 no 4_655
H(20) H(11B) 2.8620 no 4_665
H(20) H(12A) 3.2434 no 4_655
H(20) H(12A) 2.8778 no 4_665
H(20) H(12B) 2.9744 no 4_665
H(20) H(24) 3.0725 no 1_565
H(21) C(11) 3.0427 no 4_665
H(21) C(14) 3.0149 no 3_555
H(21) C(15) 3.3335 no 3_555
H(21) C(23) 3.2218 no 1_565
H(21) C(24) 3.5882 no 1_565
H(21) H(11A) 2.6208 no 4_665
H(21) H(11B) 3.3951 no 4_655
H(21) H(11B) 2.5790 no 4_665
H(21) H(14) 2.8347 no 3_555
H(21) H(15) 3.3896 no 3_555
H(21) H(23) 3.0657 no 1_565
H(22) Se(1) 3.4883 no 3_545
H(22) C(2) 3.2150 no 3_555
H(22) C(13) 2.9514 no 3_555
H(22) C(14) 3.5887 no 3_545
H(22) C(14) 3.1512 no 3_555
H(22) C(15) 3.5450 no 3_555
H(22) C(17) 3.5804 no 3_555
H(22) C(18) 3.2182 no 3_555
H(22) H(2) 2.6854 no 3_555
H(22) H(11B) 3.5124 no 4_655
H(22) H(14) 2.7036 no 3_545
H(22) H(14) 3.5373 no 3_555
H(23) Se(1) 3.2651 no 3_545
H(23) C(21) 3.2985 no 1_545
H(23) H(2) 3.1755 no 3_545
H(23) H(2) 3.2737 no 3_555
H(23) H(3) 3.2812 no 3_555
H(23) H(14) 3.3118 no 3_545
H(23) H(15) 3.4227 no 4_644
H(23) H(16) 3.2912 no 4_654
H(23) H(21) 3.0657 no 1_545
H(24) C(7) 2.9144 no 1_545
H(24) C(8) 2.8209 no 1_545
H(24) C(20) 3.2020 no 1_545
H(24) C(21) 3.5728 no 1_545
H(24) H(7) 2.9172 no 1_545
H(24) H(8) 2.7090 no 1_545
H(24) H(16) 3.3005 no 4_654
H(24) H(20) 3.0725 no 1_545

loop_
_geom_torsion_atom_site_label_1
_geom_torsion_atom_site_label_2
_geom_torsion_atom_site_label_3
_geom_torsion_atom_site_label_4
_geom_torsion
_geom_torsion_publ_flag
C(1) Se(1) C(13) C(14) 149.0(4) no
C(1) Se(1) C(13) C(18) -34.1(5) no
C(13) Se(1) C(1) C(2) -87.8(4) no
C(13) Se(1) C(1) C(10) 97.3(5) no
C(9) Se(2) C(19) C(20) 84.9(5) no
C(9) Se(2) C(19) C(24) -102.2(5) no
C(19) Se(2) C(9) C(8) 15.5(5) no
C(19) Se(2) C(9) C(10) -163.2(4) no
Se(1) C(1) C(2) C(3) -176.1(4) no
Se(1) C(1) C(10) C(5) 173.5(4) no
Se(1) C(1) C(10) C(9) -4.0(9) no
C(2) C(1) C(10) C(5) -1.2(8) no
C(2) C(1) C(10) C(9) -178.6(6) no
C(10) C(1) C(2) C(3) -1.1(9) no
C(1) C(2) C(3) C(4) 1.5(9) no
C(2) C(3) C(4) C(5) 0.3(9) no
C(2) C(3) C(4) C(11) 178.4(5) no
C(3) C(4) C(5) C(6) 178.6(5) no
C(3) C(4) C(5) C(10) -2.6(9) no
C(3) C(4) C(11) C(12) -179.7(6) no
C(5) C(4) C(11) C(12) -1.4(6) no
C(11) C(4) C(5) C(6) 0.1(7) no
C(11) C(4) C(5) C(10) 178.9(5) no
C(4) C(5) C(6) C(7) -176.6(5) no
C(4) C(5) C(6) C(12) 1.3(7) no
C(4) C(5) C(10) C(1) 3.0(8) no
C(4) C(5) C(10) C(9) -179.1(5) no
C(6) C(5) C(10) C(1) -178.5(5) no
C(6) C(5) C(10) C(9) -0.6(9) no
C(10) C(5) C(6) C(7) 4.7(9) no
C(10) C(5) C(6) C(12) -177.4(5) no
C(5) C(6) C(7) C(8) -5.3(8) no
C(5) C(6) C(12) C(11) -2.1(6) no
C(7) C(6) C(12) C(11) 175.3(6) no
C(12) C(6) C(7) C(8) 177.4(6) no
C(6) C(7) C(8) C(9) 2.3(9) no
C(7) C(8) C(9) Se(2) -176.7(5) no
C(7) C(8) C(9) C(10) 2.0(9) no
Se(2) C(9) C(10) C(1) -6.6(9) no
Se(2) C(9) C(10) C(5) 176.0(4) no
C(8) C(9) C(10) C(1) 174.7(5) no
C(8) C(9) C(10) C(5) -2.7(8) no
C(4) C(11) C(12) C(6) 2.0(6) no
Se(1) C(13) C(14) C(15) 179.2(4) no
Se(1) C(13) C(18) C(17) 179.9(4) no
C(14) C(13) C(18) C(17) -3.2(10) no
C(18) C(13) C(14) C(15) 2.1(10) no
C(13) C(14) C(15) C(16) 0.3(10) no
C(14) C(15) C(16) C(17) -1.6(10) no
C(15) C(16) C(17) C(18) 0.5(10) no
C(16) C(17) C(18) C(13) 1.9(10) no
Se(2) C(19) C(20) C(21) 175.6(4) no
Se(2) C(19) C(24) C(23) -175.5(4) no
C(20) C(19) C(24) C(23) -2.6(9) no
C(24) C(19) C(20) C(21) 2.7(9) no
C(19) C(20) C(21) C(22) -1.3(9) no
C(20) C(21) C(22) C(23) -0.3(9) no
C(21) C(22) C(23) C(24) 0.5(10) no
C(22) C(23) C(24) C(19) 1.0(10) no
